data_2209100
loop_
_publ_author_name
'B\"ohme, Uwe'
'G\"unther, Betty'

_publ_section_title '[(<i>N</i>,<i>N</i>-Dimethylamino)methylferrocenyl]methyl(<i>N</i>-methylanilino)phenylsilane'
_journal_coeditor_code BT2073
_journal_issue 6
_journal_name_full 'Acta Crystallographica Section E'
_journal_page_first m1340
_journal_page_last m1341
_journal_paper_doi 10.1107/S1600536806017958
_journal_volume 62
_journal_year 2006
_chemical_formula_iupac '[Fe (C5 H5) (C22 H27 N2 Si)]'
_chemical_formula_moiety 'C27 H32 Fe N2 Si'
_chemical_formula_sum 'C27 H32 Fe N2 Si'
_chemical_formula_weight 468.49
_chemical_melting_point 376
_chemical_name_systematic
;
[(N,N-Dimethylamino)methylferrocenyl]methyl(N-methylanilino)phenylsilane
;
_space_group_IT_number 14
_symmetry_cell_setting monoclinic
_symmetry_space_group_name_Hall '-P 2ybc'
_symmetry_space_group_name_H-M 'P 1 21/c 1'
_atom_sites_solution_hydrogens geom
_atom_sites_solution_primary direct
_atom_sites_solution_secondary difmap
_audit_creation_method SHELXL-97
_cell_angle_alpha 90.00
_cell_angle_beta 125.320(4)
_cell_angle_gamma 90.00
_cell_formula_units_Z 4
_cell_length_a 15.5905(11)
_cell_length_b 8.6684(6)
_cell_length_c 21.2931(11)
_cell_measurement_reflns_used 9777
_cell_measurement_temperature 93(2)
_cell_measurement_theta_max 21.56
_cell_measurement_theta_min 3.27
_cell_volume 2348.0(3)
_computing_cell_refinement SMART
_computing_data_collection 'SMART (Bruker, 2004)'
_computing_data_reduction 'SAINT (Bruker, 2004)'
_computing_molecular_graphics 'ORTEP-3 (Farrugia, 1997)'
_computing_publication_material SHELXL97
_computing_structure_refinement 'SHELXL97 (Sheldrick, 1997)'
_computing_structure_solution 'SHELXS97 (Sheldrick, 1997)'
_diffrn_ambient_temperature 93(2)
_diffrn_measured_fraction_theta_full 1.000
_diffrn_measured_fraction_theta_max 1.000
_diffrn_measurement_device_type 'Bruker SMART CCD area-detector'
_diffrn_measurement_method '\f and \w'
_diffrn_radiation_monochromator graphite
_diffrn_radiation_source 'sealed tube'
_diffrn_radiation_type MoK\a
_diffrn_radiation_wavelength 0.71073
_diffrn_reflns_av_R_equivalents 0.0399
_diffrn_reflns_av_sigmaI/netI 0.0216
_diffrn_reflns_limit_h_max 20
_diffrn_reflns_limit_h_min -20
_diffrn_reflns_limit_k_max 11
_diffrn_reflns_limit_k_min -11
_diffrn_reflns_limit_l_max 27
_diffrn_reflns_limit_l_min -27
_diffrn_reflns_number 47177
_diffrn_reflns_theta_full 27.50
_diffrn_reflns_theta_max 27.50
_diffrn_reflns_theta_min 1.60
_diffrn_standards_decay_% 0
_diffrn_standards_number 0
_exptl_absorpt_coefficient_mu 0.710
_exptl_absorpt_correction_T_max 0.9070
_exptl_absorpt_correction_T_min 0.7999
_exptl_absorpt_correction_type multi-scan
_exptl_absorpt_process_details '(SADABS; Sheldrick 1996)'
_exptl_crystal_colour Orange
_exptl_crystal_density_diffrn 1.325
_exptl_crystal_density_method 'not measured'
_exptl_crystal_description Prism
_exptl_crystal_F_000 992
_exptl_crystal_size_max 0.33
_exptl_crystal_size_mid 0.20
_exptl_crystal_size_min 0.14
_refine_diff_density_max 0.946
_refine_diff_density_min -0.656
_refine_ls_extinction_method none
_refine_ls_goodness_of_fit_ref 1.085
_refine_ls_hydrogen_treatment constr
_refine_ls_matrix_type full
_refine_ls_number_parameters 285
_refine_ls_number_reflns 5389
_refine_ls_number_restraints 0
_refine_ls_restrained_S_all 1.085
_refine_ls_R_factor_all 0.0404
_refine_ls_R_factor_gt 0.0301
_refine_ls_shift/su_max 0.001
_refine_ls_shift/su_mean 0.000
_refine_ls_structure_factor_coef Fsqd
_refine_ls_weighting_details 'calc w=1/[\s^2^(Fo^2^)+(0.0506P)^2^+0.9734P] where P=(Fo^2^+2Fc^2^)/3'
_refine_ls_weighting_scheme calc
_refine_ls_wR_factor_gt 0.0811
_refine_ls_wR_factor_ref 0.0872
_reflns_number_gt 4601
_reflns_number_total 5389
_reflns_threshold_expression I>2\s(I)
_cod_data_source_file bt2073.cif
_cod_data_source_block I
_cod_depositor_comments
;
The following automatic conversions were performed:
'_symmetry_cell_setting' value 'Monoclinic' changed to 'monoclinic'
according to '/home/saulius/struct/CIF-dictionaries/cif_core.dic'
dictionary named 'cif_core.dic' version 2.4.1 from 2010-06-29.

Automatic conversion script
Id: cif_fix_enum 1527 2010-12-29 10:47:43Z saulius 

The following automatic conversions were performed:

'_symmetry_cell_setting' value 'Monoclinic' changed to 'monoclinic'
according to /home/saulius/struct/CIF-dictionaries/cif_core.dic
dictionary named 'cif_core.dic' version 2.4.1 from 2010-06-29.

Automatic conversion script
Id: cif_fix_values 1715 2011-07-08 13:25:40Z adriana 
;
_cod_original_sg_symbol_H-M 'P 21/c'
_cod_database_code 2209100
_cod_database_fobs_code 2209100

loop_
_symmetry_equiv_pos_as_xyz
'x, y, z'
'-x, y+1/2, -z+1/2'
'-x, -y, -z'
'x, -y-1/2, z-1/2'

loop_
_atom_site_type_symbol
_atom_site_label
_atom_site_fract_x
_atom_site_fract_y
_atom_site_fract_z
_atom_site_U_iso_or_equiv
_atom_site_adp_type
_atom_site_calc_flag
_atom_site_refinement_flags
_atom_site_occupancy
_atom_site_disorder_assembly
_atom_site_disorder_group
Fe Fe1 0.327847(16) 0.20044(2) 0.600816(11) 0.01141(7) Uani d . 1 . .
Si Si1 0.31352(3) 0.50729(4) 0.48605(2) 0.01076(9) Uani d . 1 . .
N N1 0.06651(10) 0.26283(16) 0.35522(7) 0.0167(3) Uani d . 1 . .
N N2 0.29663(10) 0.52218(14) 0.39727(7) 0.0133(2) Uani d . 1 . .
C C1 0.31145(12) 0.29930(16) 0.50597(8) 0.0120(3) Uani d . 1 . .
C C2 0.22440(12) 0.19794(16) 0.48325(8) 0.0129(3) Uani d . 1 . .
C C3 0.26540(12) 0.04693(17) 0.51185(8) 0.0154(3) Uani d . 1 . .
H H3 0.2240 -0.0446 0.5051 0.019 Uiso d R 1 . .
C C4 0.37664(12) 0.05241(17) 0.55290(9) 0.0162(3) Uani d . 1 . .
H H4 0.4250 -0.0346 0.5788 0.019 Uiso d R 1 . .
C C5 0.40513(12) 0.20619(16) 0.54930(8) 0.0135(3) Uani d . 1 . .
H H5 0.4771 0.2433 0.5733 0.016 Uiso d R 1 . .
C C6 0.26296(13) 0.31078(18) 0.64916(9) 0.0179(3) Uani d . 1 . .
H H6 0.2021 0.3753 0.6236 0.021 Uiso d R 1 . .
C C7 0.26443(13) 0.1487(2) 0.65985(9) 0.0194(3) Uani d . 1 . .
H H7 0.2046 0.0848 0.6419 0.023 Uiso d R 1 . .
C C8 0.37066(13) 0.09757(19) 0.70141(9) 0.0191(3) Uani d . 1 . .
H H8 0.3943 -0.0064 0.7159 0.023 Uiso d R 1 . .
C C9 0.43529(13) 0.22828(19) 0.71712(9) 0.0182(3) Uani d . 1 . .
H H9 0.5100 0.2279 0.7446 0.022 Uiso d R 1 . .
C C10 0.36874(13) 0.36007(18) 0.68467(9) 0.0180(3) Uani d . 1 . .
H H10 0.3910 0.4635 0.6862 0.022 Uiso d R 1 . .
C C11 0.11011(12) 0.23833(18) 0.43664(8) 0.0152(3) Uani d . 1 . .
H H11A 0.0709 0.1541 0.4410 0.018 Uiso calc R 1 . .
H H11B 0.1005 0.3333 0.4578 0.018 Uiso calc R 1 . .
C C12 0.07056(13) 0.1216(2) 0.32002(9) 0.0228(3) Uani d . 1 . .
H H12A 0.0255 0.0434 0.3204 0.034 Uiso calc R 1 . .
H H12B 0.1431 0.0838 0.3492 0.034 Uiso calc R 1 . .
H H12C 0.0458 0.1427 0.2668 0.034 Uiso calc R 1 . .
C C13 -0.04237(13) 0.3136(2) 0.31461(10) 0.0243(4) Uani d . 1 . .
H H13A -0.0714 0.3316 0.2603 0.036 Uiso calc R 1 . .
H H13B -0.0452 0.4095 0.3377 0.036 Uiso calc R 1 . .
H H13C -0.0837 0.2339 0.3185 0.036 Uiso calc R 1 . .
C C14 0.44421(12) 0.58640(18) 0.56516(9) 0.0164(3) Uani d . 1 . .
H H14A 0.4814 0.5101 0.6066 0.020 Uiso calc PR 0.51(2) A 1
H H14B 0.4340 0.6811 0.5852 0.020 Uiso calc PR 0.51(2) A 1
H H14C 0.4858 0.6095 0.5452 0.020 Uiso calc PR 0.51(2) A 1
H H14D 0.4546 0.6877 0.5500 0.020 Uiso calc PR 0.49(2) A 2
H H14E 0.4999 0.5160 0.5749 0.020 Uiso calc PR 0.49(2) A 2
H H14F 0.4467 0.5970 0.6120 0.020 Uiso calc PR 0.49(2) A 2
C C15 0.20442(11) 0.61535(16) 0.48000(8) 0.0129(3) Uani d . 1 . .
C C16 0.11261(12) 0.65346(19) 0.40862(9) 0.0180(3) Uani d . 1 . .
H H16 0.1068 0.6277 0.3629 0.022 Uiso calc R 1 . .
C C17 0.02948(13) 0.7283(2) 0.40305(10) 0.0227(3) Uani d . 1 . .
H H17 -0.0320 0.7537 0.3539 0.027 Uiso calc R 1 . .
C C18 0.03626(13) 0.7658(2) 0.46901(10) 0.0226(3) Uani d . 1 . .
H H18 -0.0208 0.8157 0.4652 0.027 Uiso calc R 1 . .
C C19 0.12681(14) 0.73007(19) 0.54065(10) 0.0212(3) Uani d . 1 . .
H H19 0.1320 0.7556 0.5861 0.025 Uiso calc R 1 . .
C C20 0.20997(13) 0.65674(17) 0.54564(9) 0.0167(3) Uani d . 1 . .
H H20 0.2721 0.6343 0.5950 0.020 Uiso calc R 1 . .
C C21 0.26796(12) 0.38739(17) 0.34725(9) 0.0164(3) Uani d . 1 . .
H H21A 0.2021 0.4082 0.2970 0.025 Uiso calc R 1 . .
H H21B 0.2587 0.2977 0.3708 0.025 Uiso calc R 1 . .
H H21C 0.3239 0.3661 0.3405 0.025 Uiso calc R 1 . .
C C22 0.30766(11) 0.66184(17) 0.36919(8) 0.0126(3) Uani d . 1 . .
C C23 0.30472(12) 0.66837(18) 0.30196(8) 0.0149(3) Uani d . 1 . .
H H23 0.2955 0.5763 0.2745 0.018 Uiso calc R 1 . .
C C24 0.31527(12) 0.80856(19) 0.27545(9) 0.0175(3) Uani d . 1 . .
H H24 0.3123 0.8105 0.2296 0.021 Uiso calc R 1 . .
C C25 0.32997(12) 0.94567(19) 0.31393(9) 0.0184(3) Uani d . 1 . .
H H25 0.3374 1.0407 0.2953 0.022 Uiso calc R 1 . .
C C26 0.33354(13) 0.93988(18) 0.38067(9) 0.0180(3) Uani d . 1 . .
H H26 0.3445 1.0322 0.4084 0.022 Uiso calc R 1 . .
C C27 0.32145(12) 0.80192(17) 0.40731(9) 0.0156(3) Uani d . 1 . .
H H27 0.3225 0.8017 0.4524 0.019 Uiso calc R 1 . .

loop_
_atom_site_aniso_label
_atom_site_aniso_U_11
_atom_site_aniso_U_22
_atom_site_aniso_U_33
_atom_site_aniso_U_12
_atom_site_aniso_U_13
_atom_site_aniso_U_23
Fe1 0.01308(12) 0.01327(12) 0.00688(12) 0.00082(7) 0.00520(9) 0.00098(7)
Si1 0.01195(19) 0.01277(18) 0.00703(18) 0.00057(14) 0.00519(16) 0.00039(14)
N1 0.0129(6) 0.0237(6) 0.0090(6) 0.0001(5) 0.0037(5) 0.0010(5)
N2 0.0165(6) 0.0144(6) 0.0102(6) -0.0009(5) 0.0084(5) -0.0010(5)
C1 0.0140(7) 0.0151(7) 0.0059(6) 0.0005(5) 0.0053(6) -0.0002(5)
C2 0.0148(7) 0.0153(7) 0.0076(7) -0.0013(5) 0.0060(6) -0.0016(5)
C3 0.0205(8) 0.0148(7) 0.0113(7) -0.0017(6) 0.0093(6) -0.0018(5)
C4 0.0208(8) 0.0152(7) 0.0118(7) 0.0030(6) 0.0090(6) -0.0004(5)
C5 0.0143(7) 0.0162(7) 0.0098(7) 0.0013(5) 0.0070(6) -0.0005(5)
C6 0.0201(8) 0.0248(8) 0.0107(7) 0.0044(6) 0.0101(6) 0.0012(6)
C7 0.0207(8) 0.0273(8) 0.0137(7) -0.0004(6) 0.0119(7) 0.0035(6)
C8 0.0232(8) 0.0213(8) 0.0117(7) 0.0035(6) 0.0096(7) 0.0061(6)
C9 0.0166(8) 0.0265(8) 0.0076(7) 0.0017(6) 0.0047(6) 0.0005(6)
C10 0.0224(8) 0.0202(7) 0.0107(7) 0.0001(6) 0.0092(6) -0.0017(6)
C11 0.0143(7) 0.0205(7) 0.0093(7) -0.0024(6) 0.0060(6) -0.0006(6)
C12 0.0221(8) 0.0299(9) 0.0118(7) -0.0039(7) 0.0072(7) -0.0052(6)
C13 0.0147(8) 0.0331(9) 0.0165(8) 0.0021(7) 0.0041(7) 0.0029(7)
C14 0.0159(7) 0.0182(7) 0.0121(7) -0.0013(6) 0.0064(6) -0.0013(6)
C15 0.0153(7) 0.0126(6) 0.0121(7) -0.0001(5) 0.0088(6) 0.0013(5)
C16 0.0172(8) 0.0230(8) 0.0126(7) 0.0021(6) 0.0080(6) 0.0004(6)
C17 0.0167(8) 0.0284(8) 0.0191(8) 0.0053(6) 0.0081(7) 0.0028(7)
C18 0.0210(8) 0.0250(8) 0.0280(9) 0.0053(6) 0.0178(8) 0.0033(7)
C19 0.0281(9) 0.0233(8) 0.0202(8) 0.0044(7) 0.0185(8) 0.0024(6)
C20 0.0201(8) 0.0171(7) 0.0133(7) 0.0036(6) 0.0100(6) 0.0030(6)
C21 0.0205(8) 0.0179(7) 0.0112(7) -0.0021(6) 0.0094(6) -0.0028(6)
C22 0.0110(7) 0.0167(7) 0.0091(7) 0.0020(5) 0.0053(6) 0.0024(5)
C23 0.0133(7) 0.0216(7) 0.0092(7) 0.0008(6) 0.0062(6) 0.0000(6)
C24 0.0145(7) 0.0288(8) 0.0092(7) 0.0004(6) 0.0068(6) 0.0037(6)
C25 0.0186(8) 0.0207(7) 0.0167(7) 0.0023(6) 0.0106(6) 0.0068(6)
C26 0.0218(8) 0.0164(7) 0.0187(8) 0.0024(6) 0.0134(7) 0.0026(6)
C27 0.0190(8) 0.0179(7) 0.0130(7) 0.0020(6) 0.0111(6) 0.0015(5)

loop_
_atom_type_symbol
_atom_type_description
_atom_type_scat_dispersion_real
_atom_type_scat_dispersion_imag
_atom_type_scat_source
C C 0.0033 0.0016 'International Tables Vol C Tables 4.2.6.8 and 6.1.1.4'
H H 0.0000 0.0000 'International Tables Vol C Tables 4.2.6.8 and 6.1.1.4'
Fe Fe 0.3463 0.8444 'International Tables Vol C Tables 4.2.6.8 and 6.1.1.4'
N N 0.0061 0.0033 'International Tables Vol C Tables 4.2.6.8 and 6.1.1.4'
Si Si 0.0817 0.0704 'International Tables Vol C Tables 4.2.6.8 and 6.1.1.4'

loop_
_geom_angle_atom_site_label_1
_geom_angle_atom_site_label_2
_geom_angle_atom_site_label_3
_geom_angle
_geom_angle_publ_flag
C4 Fe1 C3 40.75(6) ?
C4 Fe1 C8 105.03(6) ?
C3 Fe1 C8 112.30(6) ?
C4 Fe1 C5 40.70(6) ?
C3 Fe1 C5 68.37(6) ?
C8 Fe1 C5 129.49(6) ?
C4 Fe1 C10 147.44(6) ?
C3 Fe1 C10 171.81(6) ?
C8 Fe1 C10 68.44(6) ?
C5 Fe1 C10 117.91(6) ?
C4 Fe1 C7 128.38(7) ?
C3 Fe1 C7 106.62(7) ?
C8 Fe1 C7 40.73(6) ?
C5 Fe1 C7 167.73(6) ?
C10 Fe1 C7 68.31(7) ?
C4 Fe1 C2 68.91(6) ?
C3 Fe1 C2 40.88(6) ?
C8 Fe1 C2 145.62(6) ?
C5 Fe1 C2 68.70(6) ?
C10 Fe1 C2 134.48(6) ?
C7 Fe1 C2 115.41(6) ?
C4 Fe1 C9 113.43(6) ?
C3 Fe1 C9 144.63(6) ?
C8 Fe1 C9 40.65(6) ?
C5 Fe1 C9 108.76(6) ?
C10 Fe1 C9 40.70(6) ?
C7 Fe1 C9 68.38(7) ?
C2 Fe1 C9 173.45(6) ?
C4 Fe1 C6 168.35(6) ?
C3 Fe1 C6 131.34(7) ?
C8 Fe1 C6 68.54(6) ?
C5 Fe1 C6 150.75(6) ?
C10 Fe1 C6 40.72(6) ?
C7 Fe1 C6 40.59(6) ?
C2 Fe1 C6 110.49(6) ?
C9 Fe1 C6 68.54(6) ?
C4 Fe1 C1 69.14(6) ?
C3 Fe1 C1 68.97(6) ?
C8 Fe1 C1 170.06(6) ?
C5 Fe1 C1 41.00(6) ?
C10 Fe1 C1 111.82(6) ?
C7 Fe1 C1 149.16(6) ?
C2 Fe1 C1 41.08(6) ?
C9 Fe1 C1 133.16(6) ?
C6 Fe1 C1 118.59(6) ?
N2 Si1 C1 107.80(6) yes
N2 Si1 C14 110.50(7) yes
C1 Si1 C14 107.72(7) yes
N2 Si1 C15 108.84(6) yes
C1 Si1 C15 111.41(6) yes
C14 Si1 C15 110.54(7) yes
C12 N1 C13 109.32(13) ?
C12 N1 C11 111.01(13) ?
C13 N1 C11 109.26(13) ?
C22 N2 C21 116.03(12) ?
C22 N2 Si1 122.87(10) ?
C21 N2 Si1 121.10(10) ?
C5 C1 C2 106.36(12) ?
C5 C1 Si1 123.03(11) ?
C2 C1 Si1 130.60(11) ?
C5 C1 Fe1 68.63(8) ?
C2 C1 Fe1 68.73(8) ?
Si1 C1 Fe1 128.06(7) ?
C3 C2 C1 108.19(13) ?
C3 C2 C11 124.38(13) ?
C1 C2 C11 127.42(13) ?
C3 C2 Fe1 69.32(8) ?
C1 C2 Fe1 70.19(8) ?
C11 C2 Fe1 127.03(10) ?
C4 C3 C2 108.50(13) ?
C4 C3 Fe1 69.52(8) ?
C2 C3 Fe1 69.79(8) ?
C4 C3 H3 125.7 ?
C2 C3 H3 125.8 ?
Fe1 C3 H3 125.7 ?
C5 C4 C3 107.84(13) ?
C5 C4 Fe1 69.85(8) ?
C3 C4 Fe1 69.73(8) ?
C5 C4 H4 126.1 ?
C3 C4 H4 126.0 ?
Fe1 C4 H4 126.1 ?
C4 C5 C1 109.10(13) ?
C4 C5 Fe1 69.45(8) ?
C1 C5 Fe1 70.37(8) ?
C4 C5 H5 125.4 ?
C1 C5 H5 125.5 ?
Fe1 C5 H5 125.5 ?
C7 C6 C10 107.74(14) ?
C7 C6 Fe1 69.65(9) ?
C10 C6 Fe1 69.55(9) ?
C7 C6 H6 126.1 ?
C10 C6 H6 126.2 ?
Fe1 C6 H6 127.1 ?
C6 C7 C8 108.21(14) ?
C6 C7 Fe1 69.77(9) ?
C8 C7 Fe1 69.45(9) ?
C6 C7 H7 126.0 ?
C8 C7 H7 125.8 ?
Fe1 C7 H7 126.1 ?
C9 C8 C7 108.04(14) ?
C9 C8 Fe1 69.90(9) ?
C7 C8 Fe1 69.82(9) ?
C9 C8 H8 126.0 ?
C7 C8 H8 125.9 ?
Fe1 C8 H8 125.6 ?
C8 C9 C10 107.85(14) ?
C8 C9 Fe1 69.44(9) ?
C10 C9 Fe1 69.58(9) ?
C8 C9 H9 126.1 ?
C10 C9 H9 126.1 ?
Fe1 C9 H9 126.6 ?
C9 C10 C6 108.16(14) ?
C9 C10 Fe1 69.72(9) ?
C6 C10 Fe1 69.73(9) ?
C9 C10 H10 126.0 ?
C6 C10 H10 125.8 ?
Fe1 C10 H10 126.0 ?
N1 C11 C2 112.23(12) ?
N1 C11 H11A 109.2 ?
C2 C11 H11A 109.2 ?
N1 C11 H11B 109.2 ?
C2 C11 H11B 109.2 ?
H11A C11 H11B 107.9 ?
N1 C12 H12A 109.5 ?
N1 C12 H12B 109.5 ?
H12A C12 H12B 109.5 ?
N1 C12 H12C 109.5 ?
H12A C12 H12C 109.5 ?
H12B C12 H12C 109.5 ?
N1 C13 H13A 109.5 ?
N1 C13 H13B 109.5 ?
H13A C13 H13B 109.5 ?
N1 C13 H13C 109.5 ?
H13A C13 H13C 109.5 ?
H13B C13 H13C 109.5 ?
Si1 C14 H14A 109.5 ?
Si1 C14 H14B 109.5 ?
Si1 C14 H14C 109.5 ?
Si1 C14 H14D 109.5 ?
Si1 C14 H14E 109.5 ?
H14D C14 H14E 109.5 ?
Si1 C14 H14F 109.5 ?
H14D C14 H14F 109.5 ?
H14E C14 H14F 109.5 ?
C20 C15 C16 117.37(14) ?
C20 C15 Si1 121.97(11) ?
C16 C15 Si1 120.63(11) ?
C17 C16 C15 121.37(15) ?
C17 C16 H16 119.3 ?
C15 C16 H16 119.3 ?
C18 C17 C16 120.11(16) ?
C18 C17 H17 119.9 ?
C16 C17 H17 119.9 ?
C17 C18 C19 119.68(15) ?
C17 C18 H18 120.2 ?
C19 C18 H18 120.2 ?
C18 C19 C20 119.78(15) ?
C18 C19 H19 120.1 ?
C20 C19 H19 120.1 ?
C19 C20 C15 121.67(15) ?
C19 C20 H20 119.2 ?
C15 C20 H20 119.2 ?
N2 C21 H21A 109.5 ?
N2 C21 H21B 109.5 ?
H21A C21 H21B 109.5 ?
N2 C21 H21C 109.5 ?
H21A C21 H21C 109.5 ?
H21B C21 H21C 109.5 ?
N2 C22 C27 120.94(13) ?
N2 C22 C23 121.88(13) ?
C27 C22 C23 117.18(14) ?
C24 C23 C22 120.46(14) ?
C24 C23 H23 119.8 ?
C22 C23 H23 119.8 ?
C25 C24 C23 121.88(14) ?
C25 C24 H24 119.1 ?
C23 C24 H24 119.1 ?
C24 C25 C26 117.95(14) ?
C24 C25 H25 121.0 ?
C26 C25 H25 121.0 ?
C27 C26 C25 121.08(15) ?
C27 C26 H26 119.5 ?
C25 C26 H26 119.5 ?
C26 C27 C22 121.44(14) ?
C26 C27 H27 119.3 ?
C22 C27 H27 119.3 ?

loop_
_geom_bond_atom_site_label_1
_geom_bond_atom_site_label_2
_geom_bond_distance
_geom_bond_publ_flag
Fe1 C4 2.0404(15) ?
Fe1 C3 2.0432(15) ?
Fe1 C8 2.0434(15) ?
Fe1 C5 2.0458(15) ?
Fe1 C10 2.0477(15) ?
Fe1 C7 2.0484(15) ?
Fe1 C2 2.0494(15) ?
Fe1 C9 2.0495(16) ?
Fe1 C6 2.0500(15) ?
Fe1 C1 2.0692(14) ?
Si1 N2 1.7560(10) yes
Si1 C1 1.857(2) yes
Si1 C14 1.868(2) yes
Si1 C15 1.880(2) yes
N1 C12 1.455(2) ?
N1 C13 1.458(2) ?
N1 C11 1.4665(19) ?
N2 C22 1.4041(18) ?
N2 C21 1.4659(18) ?
C1 C5 1.441(2) ?
C1 C2 1.445(2) ?
C2 C3 1.429(2) ?
C2 C11 1.496(2) ?
C3 C4 1.422(2) ?
C3 H3 0.9800 ?
C4 C5 1.421(2) ?
C4 H4 0.9800 ?
C5 H5 0.9800 ?
C6 C7 1.421(2) ?
C6 C10 1.426(2) ?
C6 H6 0.9551 ?
C7 C8 1.424(2) ?
C7 H7 0.9549 ?
C8 C9 1.422(2) ?
C8 H8 0.9550 ?
C9 C10 1.425(2) ?
C9 H9 0.9549 ?
C10 H10 0.9549 ?
C11 H11A 0.9900 ?
C11 H11B 0.9900 ?
C12 H12A 0.9800 ?
C12 H12B 0.9800 ?
C12 H12C 0.9800 ?
C13 H13A 0.9800 ?
C13 H13B 0.9800 ?
C13 H13C 0.9800 ?
C14 H14A 0.9800 ?
C14 H14B 0.9800 ?
C14 H14C 0.9800 ?
C14 H14D 0.9800 ?
C14 H14E 0.9800 ?
C14 H14F 0.9800 ?
C15 C20 1.396(2) ?
C15 C16 1.397(2) ?
C16 C17 1.392(2) ?
C16 H16 0.9500 ?
C17 C18 1.385(2) ?
C17 H17 0.9500 ?
C18 C19 1.388(2) ?
C18 H18 0.9500 ?
C19 C20 1.392(2) ?
C19 H19 0.9500 ?
C20 H20 0.9500 ?
C21 H21A 0.9800 ?
C21 H21B 0.9800 ?
C21 H21C 0.9800 ?
C22 C27 1.406(2) ?
C22 C23 1.407(2) ?
C23 C24 1.389(2) ?
C23 H23 0.9500 ?
C24 C25 1.385(2) ?
C24 H24 0.9500 ?
C25 C26 1.391(2) ?
C25 H25 0.9500 ?
C26 C27 1.383(2) ?
C26 H26 0.9500 ?
C27 H27 0.9500 ?

loop_
_geom_torsion_atom_site_label_1
_geom_torsion_atom_site_label_2
_geom_torsion_atom_site_label_3
_geom_torsion_atom_site_label_4
_geom_torsion
C1 Si1 N2 C22 -171.62(11)
C14 Si1 N2 C22 -54.15(13)
C15 Si1 N2 C22 67.40(13)
C1 Si1 N2 C21 9.49(13)
C14 Si1 N2 C21 126.96(12)
C15 Si1 N2 C21 -111.48(12)
N2 Si1 C1 C5 92.12(13)
C14 Si1 C1 C5 -27.13(14)
C15 Si1 C1 C5 -148.52(12)
N2 Si1 C1 C2 -86.67(14)
C14 Si1 C1 C2 154.07(13)
C15 Si1 C1 C2 32.68(16)
N2 Si1 C1 Fe1 179.65(8)
C14 Si1 C1 Fe1 60.39(11)
C15 Si1 C1 Fe1 -61.00(11)
C4 Fe1 C1 C5 -37.05(9)
C3 Fe1 C1 C5 -80.82(9)
C10 Fe1 C1 C5 107.93(9)
C7 Fe1 C1 C5 -168.16(11)
C2 Fe1 C1 C5 -118.49(12)
C9 Fe1 C1 C5 66.01(11)
C6 Fe1 C1 C5 152.57(9)
C4 Fe1 C1 C2 81.44(9)
C3 Fe1 C1 C2 37.67(8)
C5 Fe1 C1 C2 118.49(12)
C10 Fe1 C1 C2 -133.58(9)
C7 Fe1 C1 C2 -49.67(15)
C9 Fe1 C1 C2 -175.50(9)
C6 Fe1 C1 C2 -88.94(10)
C4 Fe1 C1 Si1 -152.95(11)
C3 Fe1 C1 Si1 163.27(12)
C5 Fe1 C1 Si1 -115.91(13)
C10 Fe1 C1 Si1 -7.97(12)
C7 Fe1 C1 Si1 75.93(16)
C2 Fe1 C1 Si1 125.60(14)
C9 Fe1 C1 Si1 -49.89(13)
C6 Fe1 C1 Si1 36.66(12)
C5 C1 C2 C3 -0.57(16)
Si1 C1 C2 C3 178.37(11)
Fe1 C1 C2 C3 -59.11(10)
C5 C1 C2 C11 -179.43(14)
Si1 C1 C2 C11 -0.5(2)
Fe1 C1 C2 C11 122.03(15)
C5 C1 C2 Fe1 58.54(10)
Si1 C1 C2 Fe1 -122.52(12)
C4 Fe1 C2 C3 37.34(9)
C8 Fe1 C2 C3 -48.57(15)
C5 Fe1 C2 C3 81.14(9)
C10 Fe1 C2 C3 -170.12(9)
C7 Fe1 C2 C3 -86.27(10)
C6 Fe1 C2 C3 -130.21(9)
C1 Fe1 C2 C3 119.38(12)
C4 Fe1 C2 C1 -82.04(9)
C3 Fe1 C2 C1 -119.38(12)
C8 Fe1 C2 C1 -167.95(10)
C5 Fe1 C2 C1 -38.24(8)
C10 Fe1 C2 C1 70.50(11)
C7 Fe1 C2 C1 154.36(9)
C6 Fe1 C2 C1 110.41(9)
C4 Fe1 C2 C11 155.46(14)
C3 Fe1 C2 C11 118.12(16)
C8 Fe1 C2 C11 69.55(17)
C5 Fe1 C2 C11 -160.74(14)
C10 Fe1 C2 C11 -52.00(16)
C7 Fe1 C2 C11 31.85(15)
C6 Fe1 C2 C11 -12.09(14)
C1 Fe1 C2 C11 -122.50(16)
C1 C2 C3 C4 0.74(16)
C11 C2 C3 C4 179.64(13)
Fe1 C2 C3 C4 -58.92(10)
C1 C2 C3 Fe1 59.65(10)
C11 C2 C3 Fe1 -121.44(14)
C8 Fe1 C3 C4 -87.34(10)
C5 Fe1 C3 C4 37.89(9)
C7 Fe1 C3 C4 -130.26(9)
C2 Fe1 C3 C4 119.90(12)
C9 Fe1 C3 C4 -54.37(14)
C6 Fe1 C3 C4 -167.79(9)
C1 Fe1 C3 C4 82.05(9)
C4 Fe1 C3 C2 -119.90(12)
C8 Fe1 C3 C2 152.76(9)
C5 Fe1 C3 C2 -82.01(9)
C7 Fe1 C3 C2 109.85(9)
C9 Fe1 C3 C2 -174.26(10)
C6 Fe1 C3 C2 72.31(11)
C1 Fe1 C3 C2 -37.84(9)
C2 C3 C4 C5 -0.61(17)
Fe1 C3 C4 C5 -59.69(10)
C2 C3 C4 Fe1 59.08(10)
C3 Fe1 C4 C5 118.91(13)
C8 Fe1 C4 C5 -134.23(9)
C10 Fe1 C4 C5 -60.86(15)
C7 Fe1 C4 C5 -172.21(9)
C2 Fe1 C4 C5 81.45(9)
C9 Fe1 C4 C5 -91.93(10)
C6 Fe1 C4 C5 170.7(3)
C1 Fe1 C4 C5 37.31(9)
C8 Fe1 C4 C3 106.86(9)
C5 Fe1 C4 C3 -118.91(13)
C10 Fe1 C4 C3 -179.77(11)
C7 Fe1 C4 C3 68.88(11)
C2 Fe1 C4 C3 -37.46(9)
C9 Fe1 C4 C3 149.15(9)
C6 Fe1 C4 C3 51.8(3)
C1 Fe1 C4 C3 -81.60(9)
C3 C4 C5 C1 0.25(17)
Fe1 C4 C5 C1 -59.37(10)
C3 C4 C5 Fe1 59.62(10)
C2 C1 C5 C4 0.20(16)
Si1 C1 C5 C4 -178.84(10)
Fe1 C1 C5 C4 58.80(10)
C2 C1 C5 Fe1 -58.60(10)
Si1 C1 C5 Fe1 122.35(11)
C3 Fe1 C5 C4 -37.93(9)
C8 Fe1 C5 C4 63.74(12)
C10 Fe1 C5 C4 147.86(9)
C7 Fe1 C5 C4 30.0(3)
C2 Fe1 C5 C4 -82.01(9)
C9 Fe1 C5 C4 104.42(10)
C6 Fe1 C5 C4 -176.18(12)
C1 Fe1 C5 C4 -120.32(12)
C4 Fe1 C5 C1 120.32(12)
C3 Fe1 C5 C1 82.39(9)
C8 Fe1 C5 C1 -175.95(9)
C10 Fe1 C5 C1 -91.82(10)
C7 Fe1 C5 C1 150.3(3)
C2 Fe1 C5 C1 38.31(8)
C9 Fe1 C5 C1 -135.26(9)
C6 Fe1 C5 C1 -55.87(16)
C4 Fe1 C6 C7 20.7(4)
C3 Fe1 C6 C7 63.81(12)
C8 Fe1 C6 C7 -37.56(10)
C5 Fe1 C6 C7 -171.71(12)
C10 Fe1 C6 C7 -119.02(13)
C2 Fe1 C6 C7 105.54(10)
C9 Fe1 C6 C7 -81.39(10)
C1 Fe1 C6 C7 150.08(9)
C4 Fe1 C6 C10 139.7(3)
C3 Fe1 C6 C10 -177.17(9)
C8 Fe1 C6 C10 81.46(10)
C5 Fe1 C6 C10 -52.69(16)
C7 Fe1 C6 C10 119.02(13)
C2 Fe1 C6 C10 -135.44(9)
C9 Fe1 C6 C10 37.62(9)
C1 Fe1 C6 C10 -90.90(10)
C10 C6 C7 C8 -0.35(17)
Fe1 C6 C7 C8 58.99(11)
C10 C6 C7 Fe1 -59.35(11)
C4 Fe1 C7 C6 -174.77(9)
C3 Fe1 C7 C6 -135.32(10)
C8 Fe1 C7 C6 119.59(14)
C5 Fe1 C7 C6 160.6(3)
C10 Fe1 C7 C6 37.88(9)
C2 Fe1 C7 C6 -92.36(10)
C9 Fe1 C7 C6 81.82(10)
C1 Fe1 C7 C6 -58.67(16)
C4 Fe1 C7 C8 65.63(12)
C3 Fe1 C7 C8 105.08(10)
C5 Fe1 C7 C8 41.0(3)
C10 Fe1 C7 C8 -81.72(10)
C2 Fe1 C7 C8 148.05(9)
C9 Fe1 C7 C8 -37.77(10)
C6 Fe1 C7 C8 -119.59(14)
C1 Fe1 C7 C8 -178.26(11)
C6 C7 C8 C9 0.50(18)
Fe1 C7 C8 C9 59.69(11)
C6 C7 C8 Fe1 -59.19(11)
C4 Fe1 C8 C9 108.62(10)
C3 Fe1 C8 C9 151.08(9)
C5 Fe1 C8 C9 71.35(12)
C10 Fe1 C8 C9 -37.71(9)
C7 Fe1 C8 C9 -119.07(14)
C2 Fe1 C8 C9 -176.88(10)
C6 Fe1 C8 C9 -81.63(10)
C4 Fe1 C8 C7 -132.32(10)
C3 Fe1 C8 C7 -89.85(11)
C5 Fe1 C8 C7 -169.58(9)
C10 Fe1 C8 C7 81.36(10)
C2 Fe1 C8 C7 -57.82(15)
C9 Fe1 C8 C7 119.07(14)
C6 Fe1 C8 C7 37.44(10)
C7 C8 C9 C10 -0.45(17)
Fe1 C8 C9 C10 59.19(11)
C7 C8 C9 Fe1 -59.64(11)
C4 Fe1 C9 C8 -85.94(10)
C3 Fe1 C9 C8 -50.62(15)
C5 Fe1 C9 C8 -129.44(9)
C10 Fe1 C9 C8 119.27(13)
C7 Fe1 C9 C8 37.84(9)
C6 Fe1 C9 C8 81.63(10)
C1 Fe1 C9 C8 -168.72(9)
C4 Fe1 C9 C10 154.79(9)
C3 Fe1 C9 C10 -169.89(10)
C8 Fe1 C9 C10 -119.27(13)
C5 Fe1 C9 C10 111.29(10)
C7 Fe1 C9 C10 -81.43(10)
C6 Fe1 C9 C10 -37.64(9)
C1 Fe1 C9 C10 72.01(12)
C8 C9 C10 C6 0.23(17)
Fe1 C9 C10 C6 59.33(10)
C8 C9 C10 Fe1 -59.10(11)
C7 C6 C10 C9 0.08(17)
Fe1 C6 C10 C9 -59.33(10)
C7 C6 C10 Fe1 59.40(11)
C4 Fe1 C10 C9 -46.57(16)
C8 Fe1 C10 C9 37.67(9)
C5 Fe1 C10 C9 -86.70(10)
C7 Fe1 C10 C9 81.64(10)
C2 Fe1 C10 C9 -173.49(9)
C6 Fe1 C10 C9 119.39(13)
C1 Fe1 C10 C9 -131.64(9)
C4 Fe1 C10 C6 -165.96(11)
C8 Fe1 C10 C6 -81.73(10)
C5 Fe1 C10 C6 153.91(9)
C7 Fe1 C10 C6 -37.76(9)
C2 Fe1 C10 C6 67.11(12)
C9 Fe1 C10 C6 -119.39(13)
C1 Fe1 C10 C6 108.97(10)
C12 N1 C11 C2 63.87(16)
C13 N1 C11 C2 -175.49(13)
C3 C2 C11 N1 -105.98(16)
C1 C2 C11 N1 72.71(19)
Fe1 C2 C11 N1 165.16(10)
N2 Si1 C15 C20 -163.93(12)
C1 Si1 C15 C20 77.34(14)
C14 Si1 C15 C20 -42.40(14)
N2 Si1 C15 C16 17.95(14)
C1 Si1 C15 C16 -100.78(13)
C14 Si1 C15 C16 139.48(12)
C20 C15 C16 C17 -0.6(2)
Si1 C15 C16 C17 177.57(13)
C15 C16 C17 C18 -0.4(3)
C16 C17 C18 C19 0.8(3)
C17 C18 C19 C20 -0.1(3)
C18 C19 C20 C15 -1.0(2)
C16 C15 C20 C19 1.4(2)
Si1 C15 C20 C19 -176.81(12)
C21 N2 C22 C27 171.68(13)
Si1 N2 C22 C27 -7.3(2)
C21 N2 C22 C23 -7.9(2)
Si1 N2 C22 C23 173.19(11)
N2 C22 C23 C24 179.63(14)
C27 C22 C23 C24 0.1(2)
C22 C23 C24 C25 0.7(2)
C23 C24 C25 C26 -0.3(2)
C24 C25 C26 C27 -0.8(2)
C25 C26 C27 C22 1.6(2)
N2 C22 C27 C26 179.28(14)
C23 C22 C27 C26 -1.2(2)
